data_1520675
loop_
_publ_author_name
'Li, Shangda'
'Ji, Huafang'
'Cai, Lei'
'Li, Gang'

_publ_section_title
;
 Pd(ii)-catalyzed remote regiodivergent ortho- and meta-C--H
 functionalizations of phenylethylamines
;
_journal_issue 10
_journal_name_full 'Chem. Sci.'
_journal_page_first 5595
_journal_paper_doi 10.1039/C5SC01737H
_journal_volume 6
_journal_year 2015
_chemical_formula_sum 'C16 H14 N2 O'
_chemical_formula_weight 250.29
_chemical_name_systematic 3-imino-2-phenethylisoindolin-1-one
_space_group_crystal_system monoclinic
_space_group_IT_number 14
_space_group_name_Hall '-P 2yn'
_space_group_name_H-M_alt 'P 1 21/n 1'
_symmetry_space_group_name_Hall '-P 2yn'
_symmetry_space_group_name_H-M 'P 1 21/n 1'
_atom_sites_solution_hydrogens mixed
_audit_creation_method SHELXL-2014
_audit_update_record
;
2015-05-11 deposited with the CCDC.
2015-06-24 downloaded from the CCDC.
;
_cell_angle_alpha 90
_cell_angle_beta 93.710(2)
_cell_angle_gamma 90
_cell_formula_units_Z 4
_cell_length_a 13.4616(3)
_cell_length_b 4.95900(10)
_cell_length_c 19.7696(5)
_cell_measurement_reflns_used 1907
_cell_measurement_temperature 100.0(2)
_cell_measurement_theta_max 72.7480
_cell_measurement_theta_min 3.8440
_cell_volume 1316.98(5)
_computing_cell_refinement
;
CrysAlisPro, Agilent Technologies,
Version 1.171.37.33 (release 27-03-2014 CrysAlis171 .NET)
(compiled Mar 27 2014,17:12:48)
;
_computing_data_collection
;
CrysAlisPro, Agilent Technologies,
Version 1.171.37.33 (release 27-03-2014 CrysAlis171 .NET)
(compiled Mar 27 2014,17:12:48)
;
_computing_data_reduction
;
CrysAlisPro, Agilent Technologies,
Version 1.171.37.33 (release 27-03-2014 CrysAlis171 .NET)
(compiled Mar 27 2014,17:12:48)
;
_computing_structure_refinement 'SHELXL-2014 (Sheldrick, 2014)'
_computing_structure_solution 'SHELXT-2014 (Sheldrick, 2014)'
_diffrn_ambient_temperature 100.0(2)
_diffrn_detector_area_resol_mean 10.5594
_diffrn_measured_fraction_theta_full 0.999
_diffrn_measured_fraction_theta_max 0.960
_diffrn_measurement_device_type 'SuperNova, Dual, Cu at zero, Atlas'
_diffrn_measurement_method '\w scans'
_diffrn_radiation_type CuK\a
_diffrn_radiation_wavelength 1.54184
_diffrn_reflns_av_R_equivalents 0.0222
_diffrn_reflns_av_unetI/netI 0.0293
_diffrn_reflns_laue_measured_fraction_full 0.999
_diffrn_reflns_laue_measured_fraction_max 0.960
_diffrn_reflns_limit_h_max 16
_diffrn_reflns_limit_h_min -15
_diffrn_reflns_limit_k_max 5
_diffrn_reflns_limit_k_min -3
_diffrn_reflns_limit_l_max 24
_diffrn_reflns_limit_l_min -20
_diffrn_reflns_number 4354
_diffrn_reflns_point_group_measured_fraction_full 0.999
_diffrn_reflns_point_group_measured_fraction_max 0.960
_diffrn_reflns_theta_full 67.684
_diffrn_reflns_theta_max 73.251
_diffrn_reflns_theta_min 3.859
_diffrn_source 'sealed X-ray tube'
_exptl_absorpt_coefficient_mu 0.637
_exptl_absorpt_correction_T_max 1.00000
_exptl_absorpt_correction_T_min 0.87424
_exptl_absorpt_correction_type multi-scan
_exptl_absorpt_process_details
;
CrysAlisPro, Agilent Technologies,
Version 1.171.37.33 (release 27-03-2014 CrysAlis171 .NET)
(compiled Mar 27 2014,17:12:48)
Empirical absorption correction using spherical harmonics,
 implemented in SCALE3 ABSPACK scaling algorithm.
;
_exptl_crystal_colour colorless
_exptl_crystal_density_diffrn 1.262
_exptl_crystal_description needle
_exptl_crystal_F_000 528
_exptl_crystal_recrystallization_method 'Re-crystallisation from solvent: Ethyl Acetate/Petroleum Ether'
_exptl_crystal_size_max 0.120
_exptl_crystal_size_mid 0.030
_exptl_crystal_size_min 0.020
_refine_diff_density_max 0.211
_refine_diff_density_min -0.205
_refine_diff_density_rms 0.046
_refine_ls_extinction_method none
_refine_ls_goodness_of_fit_ref 1.042
_refine_ls_hydrogen_treatment mixed
_refine_ls_matrix_type full
_refine_ls_number_parameters 176
_refine_ls_number_reflns 2540
_refine_ls_number_restraints 0
_refine_ls_restrained_S_all 1.042
_refine_ls_R_factor_all 0.0474
_refine_ls_R_factor_gt 0.0368
_refine_ls_shift/su_max 0.001
_refine_ls_shift/su_mean 0.000
_refine_ls_structure_factor_coef Fsqd
_refine_ls_weighting_details 'w=1/[\s^2^(Fo^2^)+(0.0510P)^2^+0.2368P] where P=(Fo^2^+2Fc^2^)/3'
_refine_ls_weighting_scheme calc
_refine_ls_wR_factor_gt 0.0911
_refine_ls_wR_factor_ref 0.0986
_reflns_Friedel_coverage 0.000
_reflns_number_gt 2097
_reflns_number_total 2540
_reflns_threshold_expression 'I > 2\s(I)'
_cod_data_source_file c5sc01737h2.cif
_cod_data_source_block Compound-1
_cod_depositor_comments 'Adding full bibliography for 1520675--1520676.cif.'
_cod_database_code 1520675
_audit_block_doi 10.5517/cc14gldl
_shelx_space_group_comment
;
The symmetry employed for this shelxl refinement is uniquely defined
by the following loop, which should always be used as a source of
symmetry information in preference to the above space-group names.
They are only intended as comments.
;
_shelx_estimated_absorpt_t_min 0.927
_shelx_estimated_absorpt_t_max 0.987
_shelxl_version_number 2014-3

loop_
_space_group_symop_operation_xyz
'x, y, z'
'-x+1/2, y+1/2, -z+1/2'
'-x, -y, -z'
'x-1/2, -y-1/2, z-1/2'

loop_
_atom_site_label
_atom_site_type_symbol
_atom_site_fract_x
_atom_site_fract_y
_atom_site_fract_z
_atom_site_U_iso_or_equiv
_atom_site_adp_type
_atom_site_occupancy
_atom_site_site_symmetry_order
_atom_site_calc_flag
_atom_site_refinement_flags_posn
_atom_site_refinement_flags_adp
O2 O 0.61674(7) 0.5269(2) 0.66913(5) 0.0265(2) Uani 1 1 d . .
N1 N 0.30166(8) 0.2771(2) 0.72339(6) 0.0216(3) Uani 1 1 d . .
N2 N 0.45118(7) 0.4401(2) 0.68528(5) 0.0186(2) Uani 1 1 d . .
C1 C 0.33620(11) 0.8744(3) 0.47947(7) 0.0266(3) Uani 1 1 d . .
H1 H 0.3995 0.8280 0.4643 0.032 Uiso 1 1 calc R U
C2 C 0.28018(12) 1.0768(3) 0.44621(7) 0.0322(4) Uani 1 1 d . .
H2 H 0.3055 1.1676 0.4087 0.039 Uiso 1 1 calc R U
C3 C 0.18811(12) 1.1453(3) 0.46771(7) 0.0325(4) Uani 1 1 d . .
H3 H 0.1500 1.2836 0.4451 0.039 Uiso 1 1 calc R U
C4 C 0.15139(11) 1.0119(3) 0.52231(8) 0.0321(4) Uani 1 1 d . .
H4 H 0.0878 1.0581 0.5371 0.038 Uiso 1 1 calc R U
C5 C 0.20725(10) 0.8106(3) 0.55553(7) 0.0269(3) Uani 1 1 d . .
H5 H 0.1814 0.7202 0.5930 0.032 Uiso 1 1 calc R U
C6 C 0.30044(10) 0.7395(3) 0.53477(6) 0.0217(3) Uani 1 1 d . .
C7 C 0.36135(10) 0.5276(3) 0.57325(7) 0.0241(3) Uani 1 1 d . .
H7A H 0.4154 0.4645 0.5455 0.029 Uiso 1 1 calc R U
H7B H 0.3186 0.3711 0.5825 0.029 Uiso 1 1 calc R U
C8 C 0.40604(9) 0.6445(3) 0.64027(6) 0.0201(3) Uani 1 1 d . .
H8A H 0.4571 0.7801 0.6304 0.024 Uiso 1 1 calc R U
H8B H 0.3530 0.7378 0.6636 0.024 Uiso 1 1 calc R U
C9 C 0.39619(9) 0.2696(3) 0.72522(6) 0.0180(3) Uani 1 1 d . .
C10 C 0.47069(9) 0.1037(3) 0.76527(6) 0.0178(3) Uani 1 1 d . .
C11 C 0.45850(9) -0.0984(3) 0.81258(6) 0.0209(3) Uani 1 1 d . .
H11 H 0.3942 -0.1561 0.8236 0.025 Uiso 1 1 calc R U
C12 C 0.54455(10) -0.2135(3) 0.84333(7) 0.0231(3) Uani 1 1 d . .
H12 H 0.5387 -0.3536 0.8756 0.028 Uiso 1 1 calc R U
C13 C 0.63904(10) -0.1270(3) 0.82765(7) 0.0230(3) Uani 1 1 d . .
H13 H 0.6963 -0.2073 0.8499 0.028 Uiso 1 1 calc R U
C14 C 0.65059(9) 0.0756(3) 0.77987(7) 0.0214(3) Uani 1 1 d . .
H14 H 0.7147 0.1351 0.7689 0.026 Uiso 1 1 calc R U
C15 C 0.56473(9) 0.1864(3) 0.74902(6) 0.0184(3) Uani 1 1 d . .
C16 C 0.55309(9) 0.4030(3) 0.69712(6) 0.0192(3) Uani 1 1 d . .
H1N H 0.2763(13) 0.148(4) 0.7522(9) 0.037(5) Uiso 1 1 d . .

loop_
_atom_site_aniso_label
_atom_site_aniso_U_11
_atom_site_aniso_U_22
_atom_site_aniso_U_33
_atom_site_aniso_U_23
_atom_site_aniso_U_13
_atom_site_aniso_U_12
O2 0.0181(4) 0.0323(6) 0.0291(5) 0.0052(4) 0.0019(4) -0.0051(4)
N1 0.0142(5) 0.0203(6) 0.0304(6) -0.0006(5) 0.0021(4) 0.0005(4)
N2 0.0141(5) 0.0186(6) 0.0227(5) 0.0001(4) -0.0009(4) -0.0006(4)
C1 0.0295(7) 0.0275(8) 0.0226(6) -0.0027(6) 0.0012(5) -0.0055(6)
C2 0.0486(9) 0.0258(8) 0.0213(6) 0.0031(6) -0.0046(6) -0.0099(7)
C3 0.0421(9) 0.0244(8) 0.0286(7) -0.0002(6) -0.0159(6) 0.0025(6)
C4 0.0253(7) 0.0365(9) 0.0334(8) -0.0015(7) -0.0057(6) 0.0046(6)
C5 0.0237(7) 0.0309(8) 0.0257(7) 0.0036(6) -0.0011(5) -0.0024(6)
C6 0.0247(6) 0.0190(7) 0.0206(6) -0.0021(5) -0.0042(5) -0.0021(5)
C7 0.0264(7) 0.0205(7) 0.0246(6) -0.0032(5) -0.0039(5) 0.0023(5)
C8 0.0188(6) 0.0170(7) 0.0240(6) 0.0009(5) -0.0023(5) -0.0002(5)
C9 0.0173(6) 0.0158(7) 0.0208(6) -0.0029(5) 0.0004(5) 0.0000(5)
C10 0.0164(6) 0.0172(7) 0.0196(6) -0.0043(5) -0.0011(5) 0.0010(5)
C11 0.0182(6) 0.0214(7) 0.0230(6) -0.0028(5) 0.0012(5) -0.0006(5)
C12 0.0253(7) 0.0220(7) 0.0218(6) 0.0011(5) -0.0002(5) 0.0018(5)
C13 0.0183(6) 0.0259(7) 0.0240(6) -0.0010(5) -0.0030(5) 0.0047(5)
C14 0.0140(6) 0.0249(7) 0.0248(6) -0.0014(5) -0.0011(5) 0.0009(5)
C15 0.0163(6) 0.0197(7) 0.0190(6) -0.0034(5) -0.0002(5) -0.0001(5)
C16 0.0153(6) 0.0205(7) 0.0215(6) -0.0035(5) -0.0007(5) -0.0014(5)

loop_
_atom_type_symbol
_atom_type_description
_atom_type_scat_dispersion_real
_atom_type_scat_dispersion_imag
_atom_type_scat_source
C C 0.0181 0.0091 'International Tables Vol C Tables 4.2.6.8 and 6.1.1.4'
H H 0.0000 0.0000 'International Tables Vol C Tables 4.2.6.8 and 6.1.1.4'
N N 0.0311 0.0180 'International Tables Vol C Tables 4.2.6.8 and 6.1.1.4'
O O 0.0492 0.0322 'International Tables Vol C Tables 4.2.6.8 and 6.1.1.4'

loop_
_geom_angle_atom_site_label_1
_geom_angle_atom_site_label_2
_geom_angle_atom_site_label_3
_geom_angle
C9 N1 H1N 111.5(11)
C16 N2 C9 112.16(11)
C16 N2 C8 124.34(11)
C9 N2 C8 123.37(10)
C6 C1 C2 120.79(14)
C6 C1 H1 119.6
C2 C1 H1 119.6
C3 C2 C1 120.10(14)
C3 C2 H2 119.9
C1 C2 H2 119.9
C2 C3 C4 119.74(14)
C2 C3 H3 120.1
C4 C3 H3 120.1
C3 C4 C5 120.17(14)
C3 C4 H4 119.9
C5 C4 H4 119.9
C4 C5 C6 120.93(13)
C4 C5 H5 119.5
C6 C5 H5 119.5
C5 C6 C1 118.27(13)
C5 C6 C7 119.96(12)
C1 C6 C7 121.74(13)
C6 C7 C8 110.03(11)
C6 C7 H7A 109.7
C8 C7 H7A 109.7
C6 C7 H7B 109.7
C8 C7 H7B 109.7
H7A C7 H7B 108.2
N2 C8 C7 112.95(11)
N2 C8 H8A 109.0
C7 C8 H8A 109.0
N2 C8 H8B 109.0
C7 C8 H8B 109.0
H8A C8 H8B 107.8
N1 C9 N2 122.07(12)
N1 C9 C10 132.16(12)
N2 C9 C10 105.77(10)
C15 C10 C11 121.25(12)
C15 C10 C9 107.89(11)
C11 C10 C9 130.85(11)
C10 C11 C12 117.26(12)
C10 C11 H11 121.4
C12 C11 H11 121.4
C11 C12 C13 121.35(13)
C11 C12 H12 119.3
C13 C12 H12 119.3
C14 C13 C12 121.00(12)
C14 C13 H13 119.5
C12 C13 H13 119.5
C15 C14 C13 117.23(12)
C15 C14 H14 121.4
C13 C14 H14 121.4
C14 C15 C10 121.90(13)
C14 C15 C16 129.66(12)
C10 C15 C16 108.44(11)
O2 C16 N2 125.01(12)
O2 C16 C15 129.27(12)
N2 C16 C15 105.72(10)

loop_
_geom_bond_atom_site_label_1
_geom_bond_atom_site_label_2
_geom_bond_distance
O2 C16 1.2162(16)
N1 C9 1.2713(16)
N1 H1N 0.937(19)
N2 C16 1.3889(15)
N2 C9 1.4007(17)
N2 C8 1.4554(16)
C1 C6 1.3940(19)
C1 C2 1.394(2)
C1 H1 0.9500
C2 C3 1.378(2)
C2 H2 0.9500
C3 C4 1.384(2)
C3 H3 0.9500
C4 C5 1.389(2)
C4 H4 0.9500
C5 C6 1.3904(19)
C5 H5 0.9500
C6 C7 1.5081(19)
C7 C8 1.5331(18)
C7 H7A 0.9900
C7 H7B 0.9900
C8 H8A 0.9900
C8 H8B 0.9900
C9 C10 1.4855(18)
C10 C15 1.3880(17)
C10 C11 1.3878(19)
C11 C12 1.3950(18)
C11 H11 0.9500
C12 C13 1.3961(19)
C12 H12 0.9500
C13 C14 1.394(2)
C13 H13 0.9500
C14 C15 1.3852(18)
C14 H14 0.9500
C15 C16 1.4867(19)
